data_1539618
loop_
_publ_author_name
'Bacmann, M.'
'Soubeyroux, J.L.'
'Zach, R.'
'Barrett, R.'
'Fruchart, D.'
'Niziol, S.'
'Fruchart, R.'

_publ_section_title
;
 Magnetoelastic transition and antiferro-ferromagnetic ordering in the
 system Mn Fe P1-y Asy
;
_journal_name_full 'Journal of Magnetism and Magnetic Materials'
_journal_page_first 59
_journal_page_last 67
_journal_volume 134
_journal_year 1994
_chemical_formula_sum 'As1.5 Fe3 Mn3 P1.5'
_chemical_name_systematic '(Fe2 Mn2 As P)1.5'
_space_group_IT_number 189
_symmetry_space_group_name_Hall 'P -6 -2'
_symmetry_space_group_name_H-M 'P -6 2 m'
_cell_angle_alpha 90
_cell_angle_beta 90
_cell_angle_gamma 120
_cell_formula_units_Z 1
_cell_length_a 6.115
_cell_length_b 6.115
_cell_length_c 3.497
_cell_volume 113.245
_citation_journal_id_ASTM JMMMDC
_cod_data_source_file Bacmann_JMMMDC_1994_1047.cif
_cod_data_source_block As1.5Fe3Mn3P1.5
_cod_database_code 1539618

loop_
_symmetry_equiv_pos_as_xyz
x,y,z
-x+y,-x,-z
-y,x-y,z
x,y,-z
-x+y,-x,z
-y,x-y,-z
y,x,z
x-y,-y,-z
-x,-x+y,z
y,x,-z
x-y,-y,z
-x,-x+y,-z

loop_
_atom_site_label
_atom_site_type_symbol
_atom_site_fract_x
_atom_site_fract_y
_atom_site_fract_z
_atom_site_occupancy
_atom_site_U_iso_or_equiv
As1 As 0 0 0.5 0.5 0.0
Fe2 Fe 0.5911 0 0.5 0.06 0.0
As2 As 0.3333 0.6667 0 0.5 0.0
Mn2 Mn 0.5911 0 0.5 0.94 0.0
P1 P 0 0 0.5 0.5 0.0
Fe1 Fe 0.2494 0 0 0.959 0.0
Mn1 Mn 0.2494 0 0 0.041 0.0
P2 P 0.3333 0.6667 0 0.5 0.0
